data_4061899
loop_
_publ_author_name
'Termaten, Arjan T.'
'Aktas, Halil'
'Schakel, Marius'
'Ehlers, Andreas W.'
'Lutz, Martin'
'Spek, Anthony L.'
'Lammertsma, Koop'

_publ_section_title
;
Terminal Phosphinidene Complexes Cp^R^(L)M=PAr of the Group 9
Transition Metals Co, Rh, and Ir. Synthesis, Structures, and Properties
;
_journal_name_full Organometallics
_journal_year 2003
_chemical_formula_moiety 'C46 H59 P2 Rh'
_chemical_formula_sum 'C46 H59 P2 Rh'
_chemical_formula_weight 776.78
_space_group_IT_number 2
_space_group_name_Hall '-P 1'
_space_group_name_H-M_alt 'P -1'
_symmetry_cell_setting triclinic
_symmetry_space_group_name_Hall '-P 1'
_symmetry_space_group_name_H-M 'P -1'
_cell_angle_alpha 64.9564(7)
_cell_angle_beta 78.5027(7)
_cell_angle_gamma 72.6990(8)
_cell_formula_units_Z 2
_cell_length_a 9.7539(1)
_cell_length_b 14.3652(2)
_cell_length_c 16.8717(2)
_cell_measurement_temperature 150(2)
_cell_volume 2037.47(4)
_diffrn_ambient_temperature 150(2)
_exptl_crystal_density_diffrn 1.266
_cod_database_code 4061899

loop_
_symmetry_equiv_pos_as_xyz
'x, y, z'
'-x, -y, -z'

loop_
_atom_site_label
_atom_site_type_symbol
_atom_site_fract_x
_atom_site_fract_y
_atom_site_fract_z
_atom_site_U_iso_or_equiv
_atom_site_adp_type
_atom_site_occupancy
_atom_site_symmetry_multiplicity
_atom_site_calc_flag
_atom_site_refinement_flags
_atom_site_disorder_assembly
_atom_site_disorder_group
Rh1 Rh 0.348543(12) 0.746667(9) 0.180371(8) 0.01825(5) Uani 1 1 d . . .
P1 P 0.22487(4) 0.72580(3) 0.30771(3) 0.01879(9) Uani 1 1 d . . .
P2 P 0.30394(4) 0.59348(3) 0.19620(3) 0.01747(9) Uani 1 1 d . . .
C1 C 0.19380(16) 0.83890(12) 0.34012(10) 0.0185(3) Uani 1 1 d . . .
C2 C 0.06930(17) 0.92551(13) 0.31427(10) 0.0192(3) Uani 1 1 d . . .
C3 C 0.06588(18) 1.01894(13) 0.32182(12) 0.0230(3) Uani 1 1 d . . .
C4 C 0.17291(18) 1.03059(13) 0.35823(11) 0.0222(3) Uani 1 1 d . . .
C5 C 0.27894(17) 0.94077(14) 0.39536(11) 0.0223(3) Uani 1 1 d . . .
C6 C 0.29149(17) 0.84410(13) 0.38986(11) 0.0199(3) Uani 1 1 d . . .
C7 C -0.06945(17) 0.91614(13) 0.28853(11) 0.0227(3) Uani 1 1 d . . .
C8 C -0.1967(2) 1.01111(18) 0.28596(17) 0.0363(5) Uani 1 1 d . . .
C9 C -0.1162(2) 0.81814(18) 0.35886(16) 0.0375(5) Uani 1 1 d . . .
C10 C -0.0522(2) 0.91157(19) 0.19787(14) 0.0333(4) Uani 1 1 d . . .
C11 C 0.1611(2) 1.13698(14) 0.36295(13) 0.0288(4) Uani 1 1 d . . .
C12 C 0.0238(2) 1.16250(19) 0.42132(17) 0.0393(5) Uani 1 1 d . . .
C13 C 0.2907(2) 1.13639(18) 0.40150(17) 0.0392(5) Uani 1 1 d . . .
C14 C 0.1505(3) 1.22447(17) 0.27081(16) 0.0424(5) Uani 1 1 d . . .
C15 C 0.40436(17) 0.74594(14) 0.44442(11) 0.0235(3) Uani 1 1 d . . .
C16 C 0.4716(2) 0.77177(18) 0.50536(15) 0.0359(5) Uani 1 1 d . . .
C17 C 0.52976(19) 0.70409(17) 0.38781(14) 0.0315(4) Uani 1 1 d . . .
C18 C 0.3293(2) 0.65701(16) 0.50396(15) 0.0362(5) Uani 1 1 d . . .
C19 C 0.3466(2) 0.91264(15) 0.07795(14) 0.0379(5) Uani 1 1 d . . .
C20 C 0.4566(2) 0.88000(15) 0.13532(13) 0.0317(4) Uani 1 1 d . . .
C21 C 0.56136(18) 0.79239(15) 0.12315(12) 0.0269(4) Uani 1 1 d . . .
C22 C 0.5133(2) 0.77069(15) 0.05965(11) 0.0287(4) Uani 1 1 d . . .
C23 C 0.3801(2) 0.84429(17) 0.03260(12) 0.0351(4) Uani 1 1 d . . .
C24 C 0.2305(3) 1.0127(2) 0.0606(2) 0.0660(9) Uani 1 1 d . . .
C25 C 0.4725(4) 0.9418(2) 0.1846(2) 0.0530(7) Uani 1 1 d . . .
C26 C 0.7045(2) 0.7415(2) 0.16211(15) 0.0386(5) Uani 1 1 d . . .
C27 C 0.5973(3) 0.6932(2) 0.01932(17) 0.0451(6) Uani 1 1 d . . .
C28 C 0.3006(3) 0.8540(3) -0.03925(17) 0.0625(9) Uani 1 1 d . . .
C29 C 0.18217(16) 0.52799(12) 0.28748(10) 0.0180(3) Uani 1 1 d . . .
C30 C 0.23658(18) 0.46999(14) 0.36977(11) 0.0237(3) Uani 1 1 d . . .
C31 C 0.15080(19) 0.42152(15) 0.44261(12) 0.0269(4) Uani 1 1 d . . .
C32 C 0.0080(2) 0.43131(15) 0.43568(12) 0.0278(4) Uani 1 1 d . . .
C33 C -0.0480(2) 0.48934(17) 0.35538(13) 0.0314(4) Uani 1 1 d . . .
C34 C 0.03814(19) 0.53717(15) 0.28134(12) 0.0269(4) Uani 1 1 d . . .
C35 C 0.22548(18) 0.60999(14) 0.09965(11) 0.0231(3) Uani 1 1 d . . .
C36 C 0.09737(19) 0.68798(15) 0.07676(12) 0.0264(4) Uani 1 1 d . . .
C37 C 0.0300(2) 0.70571(17) 0.00505(13) 0.0353(4) Uani 1 1 d . . .
C38 C 0.0928(3) 0.6493(2) -0.04719(15) 0.0493(6) Uani 1 1 d . . .
C39 C 0.2237(3) 0.5760(2) -0.02811(15) 0.0522(6) Uani 1 1 d . . .
C40 C 0.2887(2) 0.55525(17) 0.04551(13) 0.0371(5) Uani 1 1 d . . .
C41 C 0.46115(17) 0.47992(13) 0.21231(11) 0.0206(3) Uani 1 1 d . . .
C42 C 0.58967(18) 0.48777(14) 0.23009(11) 0.0240(3) Uani 1 1 d . . .
C43 C 0.70716(19) 0.40031(16) 0.25062(12) 0.0299(4) Uani 1 1 d . . .
C44 C 0.6966(2) 0.30549(16) 0.25343(13) 0.0340(4) Uani 1 1 d . . .
C45 C 0.5690(2) 0.29623(15) 0.23661(13) 0.0327(4) Uani 1 1 d . . .
C46 C 0.45133(19) 0.38266(14) 0.21695(12) 0.0269(4) Uani 1 1 d . . .
H3 H -0.014(2) 1.0781(16) 0.3033(13) 0.024(5) Uiso 1 1 d . . .
H5 H 0.348(2) 0.9441(16) 0.4268(14) 0.032(5) Uiso 1 1 d . . .
H8A H -0.217(2) 1.0157(18) 0.3450(15) 0.039(6) Uiso 1 1 d . . .
H8B H -0.177(3) 1.076(2) 0.2389(16) 0.047(7) Uiso 1 1 d . . .
H8C H -0.282(3) 0.9987(18) 0.2761(15) 0.041(6) Uiso 1 1 d . . .
H9A H -0.207(3) 0.8153(19) 0.3463(16) 0.051(7) Uiso 1 1 d . . .
H9B H -0.124(3) 0.818(2) 0.4138(19) 0.060(8) Uiso 1 1 d . . .
H9C H -0.038(3) 0.749(2) 0.3566(17) 0.059(8) Uiso 1 1 d . . .
H10A H 0.025(3) 0.8617(19) 0.1885(15) 0.041(6) Uiso 1 1 d . . .
H10B H -0.139(3) 0.9010(18) 0.1861(15) 0.041(6) Uiso 1 1 d . . .
H10C H -0.035(3) 0.976(2) 0.1518(18) 0.056(8) Uiso 1 1 d . . .
H12A H -0.064(3) 1.1671(18) 0.3956(15) 0.041(6) Uiso 1 1 d . . .
H12B H 0.033(3) 1.108(2) 0.4802(18) 0.056(8) Uiso 1 1 d . . .
H12C H 0.020(3) 1.227(2) 0.4216(15) 0.045(6) Uiso 1 1 d . . .
H13A H 0.293(2) 1.0895(19) 0.4605(16) 0.039(6) Uiso 1 1 d . . .
H13B H 0.381(2) 1.1201(16) 0.3637(14) 0.030(5) Uiso 1 1 d . . .
H13C H 0.280(3) 1.205(2) 0.4002(17) 0.053(7) Uiso 1 1 d . . .
H14A H 0.068(3) 1.2294(18) 0.2422(15) 0.040(6) Uiso 1 1 d . . .
H14B H 0.237(3) 1.2104(18) 0.2316(15) 0.038(6) Uiso 1 1 d . . .
H14C H 0.140(3) 1.289(2) 0.2752(15) 0.044(6) Uiso 1 1 d . . .
H16A H 0.526(2) 0.8249(18) 0.4720(15) 0.036(6) Uiso 1 1 d . . .
H16B H 0.397(3) 0.7978(19) 0.5445(16) 0.045(6) Uiso 1 1 d . . .
H16C H 0.533(3) 0.707(2) 0.5414(17) 0.051(7) Uiso 1 1 d . . .
H17A H 0.589(3) 0.7536(19) 0.3570(15) 0.043(6) Uiso 1 1 d . . .
H17B H 0.497(2) 0.6889(17) 0.3453(15) 0.037(6) Uiso 1 1 d . . .
H17C H 0.590(3) 0.639(2) 0.4261(16) 0.047(7) Uiso 1 1 d . . .
H18A H 0.399(3) 0.5979(19) 0.5409(15) 0.041(6) Uiso 1 1 d . . .
H18B H 0.295(3) 0.627(2) 0.4673(17) 0.055(7) Uiso 1 1 d . . .
H18C H 0.254(3) 0.6793(19) 0.5398(16) 0.046(7) Uiso 1 1 d . . .
H24A H 0.158(3) 1.0095(19) 0.0340(15) 0.040(7) Uiso 1 1 d . . .
H24B H 0.191(3) 1.024(2) 0.115(2) 0.068(9) Uiso 1 1 d . . .
H24C H 0.274(4) 1.072(3) 0.024(2) 0.086(10) Uiso 1 1 d . . .
H25A H 0.546(4) 0.901(3) 0.224(2) 0.097(13) Uiso 1 1 d . . .
H25B H 0.382(4) 0.960(2) 0.218(2) 0.077(9) Uiso 1 1 d . . .
H25C H 0.489(3) 1.004(3) 0.147(2) 0.069(9) Uiso 1 1 d . . .
H26A H 0.772(3) 0.7877(19) 0.1349(16) 0.045(6) Uiso 1 1 d . . .
H26B H 0.699(3) 0.722(2) 0.224(2) 0.065(8) Uiso 1 1 d . . .
H26C H 0.749(3) 0.676(2) 0.1509(18) 0.059(8) Uiso 1 1 d . . .
H27A H 0.671(3) 0.642(2) 0.058(2) 0.071(9) Uiso 1 1 d . . .
H27B H 0.543(3) 0.659(2) 0.0103(17) 0.057(8) Uiso 1 1 d . . .
H27C H 0.644(3) 0.727(2) -0.035(2) 0.067(8) Uiso 1 1 d . . .
H28A H 0.200(4) 0.878(2) -0.031(2) 0.078(10) Uiso 1 1 d . . .
H28B H 0.314(4) 0.779(3) -0.039(2) 0.091(11) Uiso 1 1 d . . .
H28C H 0.334(3) 0.897(3) -0.092(2) 0.079(10) Uiso 1 1 d . . .
H30 H 0.338(2) 0.4665(17) 0.3759(14) 0.034(6) Uiso 1 1 d . . .
H31 H 0.190(2) 0.3809(18) 0.4977(15) 0.036(6) Uiso 1 1 d . . .
H32 H -0.049(2) 0.4016(16) 0.4830(14) 0.031(5) Uiso 1 1 d . . .
H33 H -0.144(3) 0.4978(18) 0.3503(15) 0.045(6) Uiso 1 1 d . . .
H34 H -0.002(2) 0.5749(16) 0.2301(14) 0.028(5) Uiso 1 1 d . . .
H36 H 0.060(2) 0.7301(16) 0.1113(13) 0.030(5) Uiso 1 1 d . . .
H37 H -0.058(3) 0.760(2) -0.0089(16) 0.050(7) Uiso 1 1 d . . .
H38 H 0.048(3) 0.662(2) -0.0969(19) 0.068(8) Uiso 1 1 d . . .
H39 H 0.263(3) 0.538(2) -0.0645(17) 0.053(7) Uiso 1 1 d . . .
H40 H 0.383(3) 0.5009(19) 0.0585(15) 0.046(6) Uiso 1 1 d . . .
H42 H 0.597(2) 0.5519(16) 0.2293(12) 0.024(5) Uiso 1 1 d . . .
H43 H 0.795(3) 0.4073(19) 0.2622(15) 0.046(6) Uiso 1 1 d . . .
H44 H 0.772(3) 0.2464(18) 0.2687(15) 0.041(6) Uiso 1 1 d . . .
H45 H 0.560(2) 0.2289(18) 0.2403(14) 0.034(6) Uiso 1 1 d . . .
H46 H 0.359(2) 0.3774(16) 0.2073(13) 0.031(5) Uiso 1 1 d . . .

loop_
_atom_site_aniso_label
_atom_site_aniso_U_11
_atom_site_aniso_U_22
_atom_site_aniso_U_33
_atom_site_aniso_U_23
_atom_site_aniso_U_13
_atom_site_aniso_U_12
Rh1 0.01466(7) 0.01648(7) 0.01964(8) -0.00348(5) -0.00031(5) -0.00423(5)
P1 0.0194(2) 0.0165(2) 0.0206(2) -0.00760(17) 0.00080(15) -0.00573(15)
P2 0.01402(18) 0.0171(2) 0.0192(2) -0.00650(16) -0.00092(14) -0.00189(15)
C1 0.0173(7) 0.0175(8) 0.0213(8) -0.0071(6) -0.0014(6) -0.0058(6)
C2 0.0173(7) 0.0184(8) 0.0215(8) -0.0069(7) -0.0035(6) -0.0041(6)
C3 0.0205(8) 0.0194(8) 0.0288(9) -0.0090(7) -0.0067(7) -0.0019(6)
C4 0.0241(8) 0.0186(8) 0.0274(9) -0.0107(7) -0.0031(7) -0.0066(6)
C5 0.0187(8) 0.0249(9) 0.0261(9) -0.0096(7) -0.0046(6) -0.0078(7)
C6 0.0166(7) 0.0203(8) 0.0220(8) -0.0067(7) -0.0024(6) -0.0053(6)
C7 0.0163(7) 0.0235(8) 0.0306(9) -0.0118(7) -0.0066(6) -0.0029(6)
C8 0.0202(9) 0.0384(12) 0.0587(14) -0.0281(11) -0.0140(9) 0.0021(8)
C9 0.0280(10) 0.0404(12) 0.0440(12) -0.0077(10) -0.0076(9) -0.0181(9)
C10 0.0254(9) 0.0446(12) 0.0359(11) -0.0209(10) -0.0115(8) -0.0030(9)
C11 0.0317(9) 0.0208(9) 0.0393(10) -0.0127(8) -0.0081(8) -0.0088(7)
C12 0.0388(11) 0.0350(12) 0.0551(14) -0.0291(11) -0.0027(10) -0.0076(9)
C13 0.0415(12) 0.0311(11) 0.0568(15) -0.0217(11) -0.0148(10) -0.0116(9)
C14 0.0535(14) 0.0256(11) 0.0485(13) -0.0070(10) -0.0113(11) -0.0165(10)
C15 0.0175(8) 0.0231(8) 0.0283(9) -0.0080(7) -0.0068(6) -0.0023(6)
C16 0.0367(11) 0.0331(11) 0.0384(11) -0.0134(10) -0.0211(9) 0.0018(9)
C17 0.0167(8) 0.0389(11) 0.0394(11) -0.0182(10) -0.0063(8) -0.0002(8)
C18 0.0291(10) 0.0262(10) 0.0393(11) 0.0001(9) -0.0075(9) -0.0034(8)
C19 0.0278(10) 0.0197(9) 0.0434(12) 0.0072(8) 0.0051(8) -0.0083(7)
C20 0.0336(10) 0.0256(9) 0.0335(10) -0.0064(8) 0.0103(8) -0.0197(8)
C21 0.0192(8) 0.0322(10) 0.0251(9) -0.0055(8) 0.0035(6) -0.0123(7)
C22 0.0289(9) 0.0311(10) 0.0203(8) -0.0040(8) 0.0069(7) -0.0142(8)
C23 0.0313(10) 0.0382(11) 0.0236(9) 0.0065(8) -0.0034(7) -0.0182(9)
C24 0.0419(14) 0.0265(12) 0.084(2) 0.0129(13) 0.0088(15) -0.0041(10)
C25 0.0728(19) 0.0414(14) 0.0552(16) -0.0243(13) 0.0270(14) -0.0411(14)
C26 0.0209(9) 0.0547(14) 0.0356(11) -0.0105(10) -0.0003(8) -0.0147(9)
C27 0.0489(14) 0.0557(15) 0.0358(12) -0.0237(12) 0.0167(11) -0.0240(12)
C28 0.0603(17) 0.081(2) 0.0298(12) 0.0188(13) -0.0183(11) -0.0441(16)
C29 0.0172(7) 0.0153(7) 0.0219(8) -0.0083(6) 0.0001(6) -0.0039(6)
C30 0.0188(8) 0.0220(8) 0.0263(9) -0.0062(7) -0.0017(6) -0.0043(6)
C31 0.0270(9) 0.0254(9) 0.0242(9) -0.0059(8) -0.0007(7) -0.0069(7)
C32 0.0277(9) 0.0293(10) 0.0284(9) -0.0130(8) 0.0082(7) -0.0139(8)
C33 0.0189(8) 0.0432(11) 0.0359(10) -0.0167(9) 0.0019(7) -0.0135(8)
C34 0.0212(8) 0.0337(10) 0.0270(9) -0.0109(8) -0.0035(7) -0.0085(7)
C35 0.0207(8) 0.0247(9) 0.0210(8) -0.0079(7) -0.0018(6) -0.0030(7)
C36 0.0224(8) 0.0282(9) 0.0270(9) -0.0120(8) -0.0031(7) -0.0014(7)
C37 0.0270(10) 0.0416(11) 0.0314(10) -0.0121(9) -0.0095(8) 0.0013(8)
C38 0.0579(14) 0.0587(15) 0.0313(11) -0.0217(11) -0.0205(10) 0.0034(11)
C39 0.0624(15) 0.0577(15) 0.0366(12) -0.0311(12) -0.0158(11) 0.0121(12)
C40 0.0381(11) 0.0399(11) 0.0278(10) -0.0175(9) -0.0062(8) 0.0069(9)
C41 0.0173(7) 0.0205(8) 0.0200(8) -0.0075(7) 0.0013(6) -0.0012(6)
C42 0.0203(8) 0.0259(9) 0.0248(9) -0.0112(7) -0.0017(6) -0.0023(7)
C43 0.0203(8) 0.0353(10) 0.0321(10) -0.0149(8) -0.0077(7) 0.0025(7)
C44 0.0249(9) 0.0299(10) 0.0387(11) -0.0141(9) -0.0062(8) 0.0085(8)
C45 0.0308(10) 0.0226(9) 0.0416(11) -0.0141(9) -0.0022(8) -0.0001(7)
C46 0.0212(8) 0.0248(9) 0.0338(10) -0.0132(8) -0.0013(7) -0.0021(7)

loop_
_geom_bond_atom_site_label_1
_geom_bond_atom_site_label_2
_geom_bond_distance
_geom_bond_site_symmetry_2
_geom_bond_publ_flag
Rh1 P1 2.1903(4) . ?
Rh1 C20 2.2373(17) . ?
Rh1 P2 2.2647(4) . ?
Rh1 C21 2.2688(16) . ?
Rh1 C19 2.2735(18) . ?
Rh1 C23 2.2951(18) . ?
Rh1 C22 2.2981(17) . ?
P1 C1 1.8503(16) . ?
P2 C35 1.8321(17) . ?
P2 C29 1.8374(16) . ?
P2 C41 1.8411(16) . ?
C1 C6 1.425(2) . ?
C1 C2 1.437(2) . ?
C2 C3 1.391(2) . ?
C2 C7 1.559(2) . ?
C3 C4 1.393(2) . ?
C3 H3 0.95(2) . ?
C4 C5 1.381(2) . ?
C4 C11 1.533(2) . ?
C5 C6 1.399(2) . ?
C5 H5 0.96(2) . ?
C6 C15 1.559(2) . ?
C7 C10 1.532(3) . ?
C7 C9 1.533(3) . ?
C7 C8 1.539(2) . ?
C8 H8A 1.00(2) . ?
C8 H8B 0.98(3) . ?
C8 H8C 0.96(2) . ?
C9 H9A 0.97(3) . ?
C9 H9B 0.91(3) . ?
C9 H9C 1.06(3) . ?
C10 H10A 0.91(3) . ?
C10 H10B 0.97(2) . ?
C10 H10C 0.96(3) . ?
C11 C13 1.529(3) . ?
C11 C14 1.530(3) . ?
C11 C12 1.545(3) . ?
C12 H12A 1.00(2) . ?
C12 H12B 0.97(3) . ?
C12 H12C 0.92(3) . ?
C13 H13A 0.94(2) . ?
C13 H13B 1.01(2) . ?
C13 H13C 0.95(3) . ?
C14 H14A 0.99(2) . ?
C14 H14B 0.99(2) . ?
C14 H14C 0.94(2) . ?
C15 C17 1.534(3) . ?
C15 C18 1.534(3) . ?
C15 C16 1.536(2) . ?
C16 H16A 0.97(2) . ?
C16 H16B 0.98(3) . ?
C16 H16C 0.96(3) . ?
C17 H17A 0.96(2) . ?
C17 H17B 0.97(2) . ?
C17 H17C 0.97(3) . ?
C18 H18A 0.98(2) . ?
C18 H18B 1.04(3) . ?
C18 H18C 0.92(3) . ?
C19 C23 1.415(3) . ?
C19 C20 1.428(3) . ?
C19 C24 1.497(3) . ?
C20 C21 1.429(3) . ?
C20 C25 1.504(3) . ?
C21 C22 1.426(3) . ?
C21 C26 1.506(3) . ?
C22 C23 1.424(3) . ?
C22 C27 1.499(3) . ?
C23 C28 1.502(3) . ?
C24 H24A 0.93(2) . ?
C24 H24B 0.99(3) . ?
C24 H24C 0.97(3) . ?
C25 H25A 0.96(4) . ?
C25 H25B 0.97(3) . ?
C25 H25C 0.89(3) . ?
C26 H26A 0.98(3) . ?
C26 H26B 0.95(3) . ?
C26 H26C 0.99(3) . ?
C27 H27A 0.98(3) . ?
C27 H27B 0.89(3) . ?
C27 H27C 0.93(3) . ?
C28 H28A 0.94(3) . ?
C28 H28B 1.04(4) . ?
C28 H28C 0.90(3) . ?
C29 C34 1.392(2) . ?
C29 C30 1.398(2) . ?
C30 C31 1.381(2) . ?
C30 H30 1.00(2) . ?
C31 C32 1.381(3) . ?
C31 H31 0.95(2) . ?
C32 C33 1.377(3) . ?
C32 H32 0.90(2) . ?
C33 C34 1.392(3) . ?
C33 H33 0.92(2) . ?
C34 H34 0.90(2) . ?
C35 C40 1.389(3) . ?
C35 C36 1.400(2) . ?
C36 C37 1.385(3) . ?
C36 H36 0.96(2) . ?
C37 C38 1.379(3) . ?
C37 H37 0.96(3) . ?
C38 C39 1.386(3) . ?
C38 H38 0.95(3) . ?
C39 C40 1.386(3) . ?
C39 H39 0.94(3) . ?
C40 H40 1.01(3) . ?
C41 C42 1.392(2) . ?
C41 C46 1.397(2) . ?
C42 C43 1.395(2) . ?
C42 H42 0.94(2) . ?
C43 C44 1.376(3) . ?
C43 H43 0.96(2) . ?
C44 C45 1.386(3) . ?
C44 H44 0.92(2) . ?
C45 C46 1.387(2) . ?
C45 H45 0.97(2) . ?
C46 H46 0.97(2) . ?
